data_2010491
loop_
_publ_author_name
'Toupet, L.'
'Karl, N.'

_publ_section_title
;
 Non-Sinusoidal Structure of the 1:1 Complex of Phenothiazine and
 7,7,8,8-Tetracyanoquinodimethane
;
_journal_issue 2
_journal_name_full 'Acta Crystallographica Section C'
_journal_page_first 249
_journal_page_last 251
_journal_paper_doi 10.1107/S0108270194008061
_journal_volume 51
_journal_year 1995
_chemical_formula_moiety 'C12 H9 N1 S1,C12 H4 N4'
_chemical_formula_sum 'C24 H13 N5 S'
_chemical_formula_weight 403.5
_space_group_IT_number 2
_space_group_name_Hall '-P 1'
_space_group_name_H-M_alt 'P -1'
_symmetry_cell_setting triclinic
_symmetry_space_group_name_Hall '-P 1'
_symmetry_space_group_name_H-M 'P -1'
_atom_type_scat_source IntTabIV
_cell_angle_alpha 91.99(5)
_cell_angle_beta 103.15(5)
_cell_angle_gamma 90.52(4)
_cell_formula_units_Z 2
_cell_length_a 7.066(3)
_cell_length_b 10.657(6)
_cell_length_c 13.046(7)
_cell_measurement_reflns_used 25
_cell_measurement_temperature 294
_cell_measurement_theta_max 11
_cell_measurement_theta_min 7
_cell_volume 955.9(9)
_diffrn_measurement_device 'Enraf-Nonius CAD-4'
_diffrn_measurement_method \w/2\q
_diffrn_radiation_type MoK\a
_diffrn_radiation_wavelength 0.70926
_diffrn_reflns_av_R_equivalents 0.016
_diffrn_reflns_limit_h_max 8
_diffrn_reflns_limit_h_min 0
_diffrn_reflns_limit_k_max 12
_diffrn_reflns_limit_k_min -12
_diffrn_reflns_limit_l_max 15
_diffrn_reflns_limit_l_min -15
_diffrn_reflns_number 3663
_diffrn_reflns_theta_max 25
_diffrn_standards_decay_% 0.3
_diffrn_standards_interval_time 60
_diffrn_standards_number 3
_exptl_absorpt_coefficient_mu 1.82
_exptl_absorpt_correction_type none
_exptl_crystal_colour black
_exptl_crystal_density_diffrn 1.40
_exptl_crystal_description prism
_exptl_crystal_size_max 0.20
_exptl_crystal_size_mid 0.20
_exptl_crystal_size_min 0.20
_refine_diff_density_max 0.80
_refine_diff_density_min 0.05
_refine_ls_goodness_of_fit_obs 0.81
_refine_ls_hydrogen_treatment refxyz
_refine_ls_number_parameters 311
_refine_ls_number_reflns 2040
_refine_ls_R_factor_obs 0.057
_refine_ls_shift/esd_max 0.3
_refine_ls_structure_factor_coef F
_refine_ls_weighting_details 'w = 1/[\s^2^(I) + (0.04F~o~^2^)^2^]^1/2^'
_refine_ls_weighting_scheme calc
_refine_ls_wR_factor_obs 0.056
_reflns_number_observed 2040
_reflns_number_total 2040
_reflns_observed_criterion I>3\s(I)
_cod_data_source_file pa1062.cif
_cod_data_source_block pa1062_structure_1_of_1
_cod_depositor_comments
;
The following automatic conversions were performed:

'_refine_ls_weighting_scheme' value '1/[\s^2^(I) +
(0.04F~o~^2^)^2^]^1/2^' was changed to 'calc'. New tag
'_refine_ls_weighting_details' was created. The value of the new tag
was set to 'w = 1/[\s^2^(I) + (0.04F~o~^2^)^2^]^1/2^'.

Automatic conversion script
Id: cif_fix_values 3143 2015-03-26 13:38:13Z robertas 
;
_cod_original_cell_volume 956.0(10)
_cod_original_formula_sum 'C24 H13 N5 S1'
_cod_database_code 2010491

loop_
_space_group_symop_id
_space_group_symop_operation_xyz
1 x,y,z
2 -x,-y,-z

loop_
_atom_site_label
_atom_site_fract_x
_atom_site_fract_y
_atom_site_fract_z
S .5400(2) .25850(10) .60652(9)
N1 .0693(6) -.1333(3) .9300(3)
N2 -.1170(6) -.1338(3) .5880(3)
N3 .1930(6) .6103(4) .5806(3)
N4 .3884(6) .6327(3) .9208(3)
N5 .6877(5) .2407(3) .8475(3)
C1 .0773(5) .1177(3) .7603(3)
C2 .0474(5) .1815(3) .6639(3)
C3 .0968(5) .3034(3) .6614(3)
C4 .1866(5) .3731(3) .7573(3)
C5 .2127(5) .3096(3) .8552(3)
C6 .1635(6) .1879(3) .8572(3)
C7 .0259(5) -.0074(3) .7616(3)
C8 .0507(6) -.0761(4) .8558(3)
C9 -.0543(6) -.0781(4) .6649(3)
C10 .2386(5) .4976(3) .7540(3)
C11 .2118(6) .5606(4) .6575(3)
C12 .3225(6) .5719(3) .8475(3)
C13 .6555(6) .3747(4) .6984(3)
C14 .6828(6) .4921(4) .6604(4)
C15 .7683(7) .5889(4) .7299(4)
C16 .8229(7) .5698(4) .8353(4)
C17 .7982(6) .4551(4) .8735(3)
C18 .7110(6) .3552(4) .8060(3)
C20 .6034(6) .1331(4) .7940(3)
C21 .5885(6) .0256(4) .8490(4)
C22 .5080(6) -.0848(4) .7960(5)
C23 .4372(7) -.0873(4) .6892(4)
C24 .4447(6) .0190(4) .6348(4)
C25 .5304(6) .1296(4) .6848(3)
H2 -.010(6) .137(4) .601(3)
H3 .078(6) .351(4) .594(3)
H5 .265(6) .352(4) .922(3)
H'N5 .734(6) .235(4) .916(3)
H6 .178(6) .145(4) .921(3)
H14 .637(6) .502(4) .586(3)
H15 .785(6) .666(4) .711(3)
H16 .874(6) .634(4) .891(3)
H17 .836(6) .441(4) .950(3)
H21 .625(6) .033(4) .927(3)
H22 .501(6) -.156(4) .837(3)
H23 .380(6) -.165(4) .651(3)
H24 .398(6) .017(4) .565(3)

loop_
_geom_angle_atom_site_label_1
_geom_angle_atom_site_label_2
_geom_angle_atom_site_label_3
_geom_angle
_geom_angle_publ_flag
C13 S C25 102.8(2) yes
C18 N5 C20 127.3(4) yes
C18 N5 H'N5 116(3) yes
C20 N5 H'N5 116(3) yes
C2 C1 C6 118.1(3) yes
C2 C1 C7 121.0(3) yes
C6 C1 C7 120.8(3) yes
C1 C2 C3 121.7(4) yes
C2 C3 C4 120.5(4) yes
C3 C4 C5 117.9(3) yes
C3 C4 C10 120.2(3) yes
C5 C4 C10 121.9(3) yes
C4 C5 C6 121.3(4) yes
C1 C6 C5 120.4(4) yes
C1 C7 C8 123.6(3) yes
C1 C7 C9 120.8(3) yes
C8 C7 C9 115.6(3) yes
N1 C8 C7 178.6(4) yes
N2 C9 C7 179.5(4) yes
C4 C10 C11 122.0(4) yes
C4 C10 C12 122.2(4) yes
C11 C10 C12 115.8(3) yes
N3 C11 C10 179.1(5) yes
N4 C12 C10 178.8(4) yes
S C13 C14 117.1(3) yes
S C13 C18 122.9(3) yes
C14 C13 C18 120.0(4) yes
C13 C14 C15 119.7(5) yes
C14 C15 C16 120.3(5) yes
C15 C16 C17 120.6(5) yes
C16 C17 C18 120.8(5) yes
N5 C18 C13 122.2(4) yes
N5 C18 C17 119.2(4) yes
C13 C18 C17 118.6(4) yes
N5 C20 C21 119.7(4) yes
N5 C20 C25 121.5(4) yes
C21 C20 C25 118.8(4) yes
C20 C21 C22 120.6(5) yes
C21 C22 C23 120.2(5) yes
C22 C23 C24 119.8(5) yes
C23 C24 C25 121.5(5) yes
S C25 C20 123.3(3) yes
S C25 C24 117.6(4) yes
C20 C25 C24 119.1(4) yes

loop_
_geom_bond_atom_site_label_1
_geom_bond_atom_site_label_2
_geom_bond_distance
_geom_bond_publ_flag
S C13 1.752(4) yes
S C25 1.750(4) yes
N1 C8 1.145(5) yes
N2 C9 1.144(5) yes
N3 C11 1.132(5) yes
N4 C12 1.140(5) yes
N5 C18 1.376(5) yes
N5 C20 1.378(5) yes
N5 H'N5 0.88(5) yes
C1 C2 1.425(5) yes
C1 C6 1.451(5) yes
C1 C7 1.380(5) yes
C2 C3 1.345(5) yes
C3 C4 1.444(5) yes
C4 C5 1.443(5) yes
C4 C10 1.378(5) yes
C5 C6 1.343(5) yes
C7 C8 1.429(6) yes
C7 C9 1.442(6) yes
C10 C11 1.423(6) yes
C10 C12 1.436(6) yes
C13 C14 1.390(6) yes
C13 C18 1.391(5) yes
C14 C15 1.388(7) yes
C15 C16 1.364(8) yes
C16 C17 1.360(7) yes
C17 C18 1.401(6) yes
C20 C21 1.388(6) yes
C20 C25 1.399(6) yes
C21 C22 1.392(7) yes
C22 C23 1.368(8) yes
C23 C24 1.365(7) yes
C24 C25 1.391(6) yes
